data_7210577
loop_
_publ_author_name
'Chen, Baokuan'
'Lin, Zhengguo'
'Wang, Bo'
'Feng, Xiao'
'Fan, Linyuan'
'Yang, Song'
'Huang, Xianqiang'
'Hu, Changwen'

_publ_section_title
;
 A new synthetic approach to functionalize oxomolybdenum complexes
;
_journal_issue 37
_journal_name_full CrystEngComm
_journal_page_first 7410
_journal_paper_doi 10.1039/c3ce40994e
_journal_volume 15
_journal_year 2013
_chemical_formula_moiety 'C8 H12 Mo8 N4 O26, 4(C4 H6 N2), 4(C4 H7 N2)'
_chemical_formula_sum 'C40 H64 Mo8 N20 O26'
_chemical_formula_weight 2008.63
_chemical_name_systematic
; 
 ? 
;
_space_group_IT_number 14
_symmetry_cell_setting monoclinic
_symmetry_space_group_name_Hall '-P 2ybc'
_symmetry_space_group_name_H-M 'P 1 21/c 1'
_atom_sites_solution_hydrogens geom
_atom_sites_solution_primary direct
_atom_sites_solution_secondary difmap
_audit_creation_method SHELXL-97
_cell_angle_alpha 90.00
_cell_angle_beta 134.332(8)
_cell_angle_gamma 90.00
_cell_formula_units_Z 2
_cell_length_a 17.379(3)
_cell_length_b 10.932(2)
_cell_length_c 24.384(4)
_cell_measurement_reflns_used 8901
_cell_measurement_theta_max 28.20
_cell_measurement_theta_min 2.20
_cell_volume 3313.7(11)
_computing_cell_refinement 'Bruker SMART'
_computing_data_collection 'Bruker SMART'
_computing_data_reduction 'Bruker SAINT'
_computing_molecular_graphics 'Br uker SHELXTL'
_computing_publication_material 'Bruker SHELXTL'
_computing_structure_refinement 'SHELXL-97 (Sheldrick, 1997)'
_computing_structure_solution 'SHELXS-97 (Sheldrick, 1990)'
_diffrn_ambient_temperature 296(2)
_diffrn_measured_fraction_theta_full 0.981
_diffrn_measured_fraction_theta_max 0.981
_diffrn_measurement_device_type 'Bruker APEX-II CCD'
_diffrn_measurement_method '\f and \w scans '
_diffrn_radiation_monochromator graphite
_diffrn_radiation_source 'fine-focus sealed tube'
_diffrn_radiation_type MoK\a
_diffrn_radiation_wavelength 0.71073
_diffrn_reflns_av_R_equivalents 0.0262
_diffrn_reflns_av_sigmaI/netI 0.0319
_diffrn_reflns_limit_h_max 19
_diffrn_reflns_limit_h_min -20
_diffrn_reflns_limit_k_max 12
_diffrn_reflns_limit_k_min -13
_diffrn_reflns_limit_l_max 29
_diffrn_reflns_limit_l_min -26
_diffrn_reflns_number 15774
_diffrn_reflns_theta_full 25.20
_diffrn_reflns_theta_max 25.20
_diffrn_reflns_theta_min 1.64
_exptl_absorpt_coefficient_mu 1.553
_exptl_absorpt_correction_T_max 0.792
_exptl_absorpt_correction_T_min 0.696
_exptl_absorpt_correction_type multi-scan
_exptl_absorpt_process_details SADABS,Bruker(2005)
_exptl_crystal_colour yellow
_exptl_crystal_density_diffrn 2.013
_exptl_crystal_density_method 'not measured'
_exptl_crystal_description block
_exptl_crystal_F_000 ;
_exptl_crystal_size_max 0.25
_exptl_crystal_size_mid 0.20
_exptl_crystal_size_min 0.15
_refine_diff_density_max 1.930
_refine_diff_density_min -1.850
_refine_diff_density_rms 0.395
_refine_ls_extinction_method none
_refine_ls_goodness_of_fit_ref 1.183
_refine_ls_hydrogen_treatment constr
_refine_ls_matrix_type full
_refine_ls_number_parameters 429
_refine_ls_number_reflns 5858
_refine_ls_number_restraints 870
_refine_ls_restrained_S_all 1.104
_refine_ls_R_factor_all 0.1302
_refine_ls_R_factor_gt 0.1255
_refine_ls_shift/su_max 0.016
_refine_ls_shift/su_mean 0.000
_refine_ls_structure_factor_coef Fsqd
_refine_ls_weighting_details 'calc w=1/[\s^2^(Fo^2^)+(0.0403P)^2^+422.3990P] where P=(Fo^2^+2Fc^2^)/3'
_refine_ls_weighting_scheme calc
_refine_ls_wR_factor_ref 0.3351
_reflns_number_gt 5499
_reflns_number_total 5970
_reflns_threshold_expression >2sigma(I)
_cod_data_source_file c3ce40994e.txt
_cod_data_source_block 2
_cod_depositor_comments
;
The following automatic conversions were performed:

'_symmetry_cell_setting' value 'Monoclinic' changed to 'monoclinic'
according to /home/saulius/struct/CIF-dictionaries/cif_core.dic
dictionary named 'cif_core.dic' version 2.4.2 from 2011-04-26.

Automatic conversion script
Id: cif_fix_values 1891 2012-01-12 08:04:46Z andrius 
;
_cod_original_cell_volume 3313.8(11)
_cod_original_sg_symbol_H-M 'P 21/c'
_cod_database_code 7210577
_cell_measurement_tempera ture
_refine_ls_wr_ factor_gt

loop_
_symmetry_equiv_pos_as_xyz
'x, y, z'
'-x, y+1/2, -z+1/2'
'-x, -y, -z'
'x, -y-1/2, z-1/2'

loop_
_atom_site_label
_atom_site_type_symbol
_atom_site_fract_x
_atom_site_fract_y
_atom_site_fract_z
_atom_site_U_iso_or_equiv
_atom_site_adp_type
_atom_site_occupancy
_atom_site_symmetry_multiplicity
_atom_site_calc_flag
_atom_site_refinement_flags
Mo1 Mo 0.57218(15) 0.66914(17) 0.12198(10) 0.0259(4) Uani 1 1 d .
Mo2 Mo 0.76637(14) 0.55412(17) 0.14351(10) 0.0255(4) Uani 1 1 d .
Mo3 Mo 0.28027(15) 0.55250(17) 0.00279(11) 0.0267(5) Uani 1 1 d .
Mo4 Mo 0.48249(13) 0.39437(15) 0.04284(10) 0.0207(4) Uani 1 1 d .
O1 O 0.4454(11) 0.5687(12) 0.0630(8) 0.025(3) Uani 1 1 d U
O2 O 0.5305(13) 0.8131(15) 0.1183(10) 0.040(4) Uani 1 1 d U
O3 O 0.5914(11) 0.5084(12) 0.0733(8) 0.023(3) Uani 1 1 d U
O4 O 0.6333(14) 0.6185(18) 0.2112(10) 0.046(4) Uani 1 1 d U
O5 O 0.5378(13) 0.3281(15) 0.1257(9) 0.039(4) Uani 1 1 d U
O6 O 0.6659(11) 0.6129(13) 0.0192(8) 0.028(3) Uani 1 1 d U
O7 O 0.2785(15) 0.6934(16) 0.0339(11) 0.047(4) Uani 1 1 d U
O8 O 0.8767(13) 0.6243(15) 0.1710(10) 0.038(4) Uani 1 1 d U
O9 O 0.4995(11) 0.7172(12) -0.0011(9) 0.025(3) Uani 1 1 d U
O10 O 0.8081(14) 0.4732(17) 0.2208(10) 0.049(4) Uani 1 1 d U
O11 O 0.1660(13) 0.4805(15) -0.0305(10) 0.037(4) Uani 1 1 d U
O12 O 0.7045(11) 0.6974(13) 0.1473(8) 0.027(3) Uani 1 1 d U
O13 O 0.7579(11) 0.4111(13) 0.0904(8) 0.027(3) Uani 1 1 d U
N1 N 0.3538(17) 0.4543(18) 0.1123(12) 0.038(4) Uani 1 1 d U
N2 N 0.4654(17) 0.3683(19) 0.2260(11) 0.039(4) Uani 1 1 d U
C1 C 0.4536(19) 0.454(2) 0.1785(13) 0.033(4) Uani 1 1 d U
H1 H 0.5082 0.5026 0.1917 0.040 Uiso 1 1 calc R
C2 C 0.301(2) 0.367(2) 0.1185(14) 0.035(4) Uani 1 1 d U
H2 H 0.2293 0.3446 0.0798 0.042 Uiso 1 1 calc R
C3 C 0.371(2) 0.321(2) 0.1882(15) 0.040(4) Uani 1 1 d U
H3 H 0.3552 0.2643 0.2076 0.048 Uiso 1 1 calc R
C4 C 0.569(2) 0.342(3) 0.3053(16) 0.052(6) Uani 1 1 d U
H4A H 0.5785 0.3979 0.3401 0.078 Uiso 1 1 calc R
H4B H 0.6268 0.3516 0.3085 0.078 Uiso 1 1 calc R
H4C H 0.5682 0.2597 0.3187 0.078 Uiso 1 1 calc R
N7 N 0.2217(19) 0.676(2) 0.3660(14) 0.052(5) Uani 1 1 d U
H7A H 0.2268 0.7520 0.3781 0.062 Uiso 1 1 d R
N8 N 0.1560(19) 0.503(2) 0.3089(14) 0.048(4) Uani 1 1 d U
C9 C 0.134(3) 0.618(3) 0.3152(18) 0.055(6) Uani 1 1 d U
H9 H 0.0651 0.6487 0.2871 0.066 Uiso 1 1 calc R
C10 C 0.316(2) 0.593(3) 0.4016(17) 0.050(5) Uani 1 1 d U
H10 H 0.3888 0.6116 0.4386 0.060 Uiso 1 1 calc R
C11 C 0.267(3) 0.480(3) 0.3653(19) 0.063(6) Uani 1 1 d U
H11 H 0.3005 0.4050 0.3765 0.076 Uiso 1 1 calc R
C12 C 0.067(3) 0.405(3) 0.261(2) 0.080(10) Uani 1 1 d U
H12A H 0.0002 0.4385 0.2403 0.120 Uiso 1 1 calc R
H12B H 0.0865 0.3362 0.2933 0.120 Uiso 1 1 calc R
H12C H 0.0596 0.3784 0.2199 0.120 Uiso 1 1 calc R
N3 N 0.950(2) 0.785(3) 0.3821(16) 0.070(6) Uani 1 1 d U
N4 N 0.883(2) 0.642(3) 0.4016(15) 0.059(5) Uani 1 1 d U
C17 C 0.882(2) 0.702(3) 0.3534(17) 0.048(5) Uani 1 1 d U
H17 H 0.8331 0.6832 0.3014 0.058 Uiso 1 1 calc R
C18 C 1.009(3) 0.794(3) 0.458(2) 0.077(8) Uani 1 1 d U
H18 H 1.0630 0.8493 0.4937 0.093 Uiso 1 1 calc R
C19 C 0.969(3) 0.701(3) 0.469(2) 0.067(7) Uani 1 1 d U
H19 H 0.9955 0.6791 0.5169 0.080 Uiso 1 1 calc R
C20 C 0.818(3) 0.544(3) 0.389(2) 0.072(8) Uani 1 1 d U
H20A H 0.7432 0.5617 0.3445 0.108 Uiso 1 1 calc R
H20B H 0.8282 0.5340 0.4327 0.108 Uiso 1 1 calc R
H20C H 0.8371 0.4695 0.3799 0.108 Uiso 1 1 calc R
N5 N 0.8929(19) 1.223(2) 0.3274(13) 0.053(5) Uani 1 1 d U
N6 N 0.7496(17) 1.123(2) 0.2785(12) 0.044(4) Uani 1 1 d U
C13 C 0.787(2) 1.230(3) 0.2775(17) 0.053(6) Uani 1 1 d U
H13 H 0.7456 1.2979 0.2471 0.064 Uiso 1 1 calc R
C14 C 0.925(3) 1.112(3) 0.3604(19) 0.069(7) Uani 1 1 d U
H14 H 0.9948 1.0820 0.3962 0.083 Uiso 1 1 calc R
C15 C 0.836(2) 1.054(3) 0.3311(17) 0.055(5) Uani 1 1 d U
H15 H 0.8335 0.9763 0.3453 0.066 Uiso 1 1 calc R
C16 C 0.636(2) 1.089(3) 0.228(2) 0.068(8) Uani 1 1 d U
H16A H 0.6245 1.0111 0.2045 0.103 Uiso 1 1 calc R
H16B H 0.5917 1.1495 0.1885 0.103 Uiso 1 1 calc R
H16C H 0.6183 1.0827 0.2570 0.103 Uiso 1 1 calc R
N9 N 0.2359(18) 0.421(2) 0.4868(14) 0.048(4) Uani 1 1 d U
N10 N 0.0621(19) 0.373(2) 0.3951(14) 0.049(4) Uani 1 1 d U
H10A H 0.0039 0.3318 0.3624 0.059 Uiso 1 1 calc R
C5 C 0.169(2) 0.331(3) 0.4485(17) 0.052(5) Uani 1 1 d U
H5 H 0.1888 0.2492 0.4553 0.062 Uiso 1 1 calc R
C6 C 0.073(2) 0.498(3) 0.4078(17) 0.049(5) Uani 1 1 d U
H6 H 0.0174 0.5545 0.3822 0.059 Uiso 1 1 calc R
C7 C 0.185(2) 0.525(3) 0.4665(18) 0.052(5) Uani 1 1 d U
H7 H 0.2155 0.6019 0.4868 0.062 Uiso 1 1 calc R
C8 C 0.356(3) 0.404(3) 0.544(2) 0.070(8) Uani 1 1 d U
H8A H 0.3769 0.3316 0.5732 0.105 Uiso 1 1 calc R
H8B H 0.3914 0.4738 0.5770 0.105 Uiso 1 1 calc R
H8C H 0.3775 0.3967 0.5163 0.105 Uiso 1 1 calc R

loop_
_atom_site_aniso_label
_atom_site_aniso_U_11
_atom_site_aniso_U_22
_atom_site_aniso_U_33
_atom_site_aniso_U_23
_atom_site_aniso_U_13
_atom_site_aniso_U_12
Mo1 0.0276(9) 0.0228(9) 0.0270(9) -0.0046(7) 0.0190(8) -0.0042(7)
Mo2 0.0209(9) 0.0222(9) 0.0242(9) 0.0011(7) 0.0124(8) -0.0014(7)
Mo3 0.0266(9) 0.0223(9) 0.0315(10) 0.0022(7) 0.0205(9) 0.0012(7)
Mo4 0.0211(8) 0.0145(8) 0.0223(8) 0.0031(6) 0.0136(7) -0.0001(6)
O1 0.034(5) 0.018(5) 0.028(5) 0.002(4) 0.024(4) -0.006(4)
O2 0.037(7) 0.032(8) 0.057(8) -0.006(7) 0.035(7) -0.005(6)
O3 0.028(5) 0.019(5) 0.028(5) 0.001(4) 0.022(4) 0.001(4)
O4 0.046(7) 0.049(8) 0.041(7) -0.005(7) 0.030(6) -0.008(7)
O5 0.042(8) 0.033(8) 0.031(7) 0.011(6) 0.022(6) 0.003(6)
O6 0.030(6) 0.016(6) 0.033(6) 0.005(5) 0.020(5) 0.003(5)
O7 0.049(9) 0.030(8) 0.058(9) -0.002(7) 0.036(7) -0.003(7)
O8 0.032(7) 0.028(8) 0.056(9) -0.002(7) 0.032(7) -0.006(6)
O9 0.026(5) 0.020(6) 0.038(6) 0.005(5) 0.025(5) 0.006(5)
O10 0.036(8) 0.039(8) 0.040(8) 0.004(7) 0.015(7) -0.006(7)
O11 0.031(7) 0.030(8) 0.046(8) 0.009(7) 0.026(7) 0.005(6)
O12 0.027(5) 0.024(5) 0.035(5) -0.002(5) 0.023(4) 0.000(4)
O13 0.017(5) 0.021(6) 0.038(6) 0.005(5) 0.018(5) 0.004(5)
N1 0.043(6) 0.030(7) 0.044(6) 0.003(6) 0.031(5) -0.003(6)
N2 0.055(7) 0.034(7) 0.036(7) -0.002(6) 0.035(6) 0.000(6)
C1 0.043(7) 0.031(7) 0.038(7) 0.001(6) 0.032(5) -0.006(6)
C2 0.047(7) 0.036(8) 0.044(7) -0.004(7) 0.040(6) -0.011(7)
C3 0.047(8) 0.039(8) 0.046(8) 0.001(7) 0.037(6) -0.004(7)
C4 0.054(11) 0.055(12) 0.051(11) 0.000(10) 0.038(9) 0.009(10)
N7 0.056(8) 0.034(7) 0.065(8) -0.003(7) 0.042(7) -0.004(7)
N8 0.055(7) 0.035(6) 0.062(7) -0.006(6) 0.044(6) -0.003(6)
C9 0.060(8) 0.037(8) 0.063(8) -0.007(7) 0.041(7) 0.001(7)
C10 0.058(8) 0.039(7) 0.062(8) -0.002(7) 0.045(7) -0.006(7)
C11 0.065(8) 0.041(8) 0.065(8) -0.007(7) 0.039(7) 0.000(7)
C12 0.068(12) 0.045(11) 0.071(12) -0.005(10) 0.028(10) 0.003(10)
N3 0.049(8) 0.065(8) 0.060(8) 0.004(7) 0.026(7) 0.002(7)
N4 0.049(8) 0.063(9) 0.055(8) 0.006(8) 0.033(7) 0.003(8)
C17 0.044(7) 0.058(8) 0.048(7) 0.007(7) 0.034(6) 0.000(7)
C18 0.054(9) 0.065(9) 0.061(9) 0.003(8) 0.022(8) 0.000(8)
C19 0.051(9) 0.068(10) 0.059(9) 0.006(9) 0.030(8) 0.003(8)
C20 0.051(11) 0.063(13) 0.074(13) 0.010(12) 0.034(10) -0.005(11)
N5 0.048(8) 0.053(9) 0.048(8) -0.003(7) 0.029(7) -0.003(7)
N6 0.041(7) 0.052(9) 0.047(8) 0.003(7) 0.034(6) -0.009(7)
C13 0.044(8) 0.051(9) 0.052(9) 0.005(8) 0.029(7) -0.005(8)
C14 0.049(8) 0.057(9) 0.058(9) 0.004(8) 0.021(7) -0.005(8)
C15 0.045(7) 0.059(8) 0.054(8) 0.007(7) 0.032(6) -0.005(7)
C16 0.044(11) 0.053(12) 0.069(12) 0.012(11) 0.025(10) -0.004(10)
N9 0.048(7) 0.039(7) 0.063(7) -0.004(6) 0.040(6) 0.003(6)
N10 0.049(7) 0.042(7) 0.070(8) -0.002(7) 0.046(6) 0.000(6)
C5 0.053(8) 0.032(8) 0.067(8) -0.006(7) 0.040(7) 0.003(7)
C6 0.053(7) 0.037(7) 0.066(8) -0.001(7) 0.045(6) 0.005(7)
C7 0.059(7) 0.035(7) 0.064(7) -0.006(6) 0.044(6) -0.002(6)
C8 0.055(11) 0.048(12) 0.075(12) -0.007(11) 0.033(10) -0.002(10)

loop_
_atom_type_symbol
_atom_type_description
_atom_type_scat_dispersion_real
_atom_type_scat_dispersion_imag
_atom_type_scat_source
C C 0.0033 0.0016 'International Tables Vol C Tables 4.2.6.8 and 6.1.1.4'
H H 0.0000 0.0000 'International Tables Vol C Tables 4.2.6.8 and 6.1.1.4'
Mo Mo -1.6832 0.6857 'International Tables Vol C Tables 4.2.6.8 and 6.1.1.4'
N N 0.0061 0.0033 'International Tables Vol C Tables 4.2.6.8 and 6.1.1.4'
O O 0.0106 0.0060 'International Tables Vol C Tables 4.2.6.8 and 6.1.1.4'

loop_
_geom_angle_atom_site_label_1
_geom_angle_atom_site_label_2
_geom_angle_atom_site_label_3
_geom_angle
_geom_angle_site_symmetry_1
_geom_angle_site_symmetry_3
O2 Mo1 O4 103.2(9) . .
O2 Mo1 O1 105.4(7) . .
O4 Mo1 O1 97.7(7) . .
O2 Mo1 O12 103.5(7) . .
O4 Mo1 O12 95.8(8) . .
O1 Mo1 O12 144.2(6) . .
O2 Mo1 O3 153.7(7) . .
O4 Mo1 O3 103.1(7) . .
O1 Mo1 O3 71.2(5) . .
O12 Mo1 O3 73.5(5) . .
O2 Mo1 O9 84.1(7) . .
O4 Mo1 O9 172.4(7) . .
O1 Mo1 O9 82.0(5) . .
O12 Mo1 O9 80.4(6) . .
O3 Mo1 O9 69.6(5) . .
O8 Mo2 O10 107.6(8) . .
O8 Mo2 O12 97.3(7) . .
O10 Mo2 O12 100.8(8) . .
O8 Mo2 O13 99.3(7) . .
O10 Mo2 O13 95.3(8) . .
O12 Mo2 O13 152.2(6) . .
O8 Mo2 O3 160.0(7) . .
O10 Mo2 O3 91.7(7) . .
O12 Mo2 O3 73.7(5) . .
O13 Mo2 O3 83.3(5) . .
O8 Mo2 O6 90.1(7) . .
O10 Mo2 O6 160.6(7) . .
O12 Mo2 O6 84.4(6) . .
O13 Mo2 O6 73.4(5) . .
O3 Mo2 O6 71.6(5) . .
O11 Mo3 O7 104.3(8) . .
O11 Mo3 O13 101.9(7) . 3_665
O7 Mo3 O13 103.8(8) . 3_665
O11 Mo3 O1 156.5(6) . .
O7 Mo3 O1 93.0(7) . .
O13 Mo3 O1 89.1(5) 3_665 .
O11 Mo3 O6 93.1(7) . 3_665
O7 Mo3 O6 162.4(7) . 3_665
O13 Mo3 O6 75.1(5) 3_665 3_665
O1 Mo3 O6 69.5(5) . 3_665
O11 Mo3 N1 81.6(7) . .
O7 Mo3 N1 94.2(8) . .
O13 Mo3 N1 160.0(7) 3_665 .
O1 Mo3 N1 81.3(6) . .
O6 Mo3 N1 85.1(6) 3_665 .
O5 Mo4 O9 102.4(8) . 3_665
O5 Mo4 O6 105.1(7) . 3_665
O9 Mo4 O6 101.9(7) 3_665 3_665
O5 Mo4 O3 103.5(7) . .
O9 Mo4 O3 98.5(6) 3_665 .
O6 Mo4 O3 140.1(6) 3_665 .
O5 Mo4 O1 96.7(7) . .
O9 Mo4 O1 160.6(6) 3_665 .
O6 Mo4 O1 76.2(6) 3_665 .
O3 Mo4 O1 73.3(5) . .
O5 Mo4 O3 178.3(7) . 3_665
O9 Mo4 O3 77.7(6) 3_665 3_665
O6 Mo4 O3 76.4(5) 3_665 3_665
O3 Mo4 O3 74.9(6) . 3_665
O1 Mo4 O3 83.1(5) . 3_665
Mo1 O1 Mo3 148.3(8) . .
Mo1 O1 Mo4 107.7(7) . .
Mo3 O1 Mo4 103.9(6) . .
Mo4 O3 Mo2 150.4(7) . .
Mo4 O3 Mo1 103.8(6) . .
Mo2 O3 Mo1 92.5(5) . .
Mo4 O3 Mo4 105.1(6) . 3_665
Mo2 O3 Mo4 97.1(5) . 3_665
Mo1 O3 Mo4 97.0(5) . 3_665
Mo4 O6 Mo3 109.8(7) 3_665 3_665
Mo4 O6 Mo2 113.8(7) 3_665 .
Mo3 O6 Mo2 91.7(5) 3_665 .
Mo4 O9 Mo1 115.4(7) 3_665 .
Mo2 O12 Mo1 115.4(7) . .
Mo3 O13 Mo2 114.9(7) 3_665 .
C1 N1 C2 105(2) . .
C1 N1 Mo3 128.9(16) . .
C2 N1 Mo3 125.2(16) . .
C3 N2 C1 107(2) . .
C3 N2 C4 129(2) . .
C1 N2 C4 124(2) . .
N1 C1 N2 109(2) . .
N1 C1 H1 125.3 . .
N2 C1 H1 125.3 . .
C3 C2 N1 109(2) . .
C3 C2 H2 125.7 . .
N1 C2 H2 125.7 . .
C2 C3 N2 109(2) . .
C2 C3 H3 125.3 . .
N2 C3 H3 125.3 . .
N2 C4 H4A 109.5 . .
N2 C4 H4B 109.5 . .
H4A C4 H4B 109.5 . .
N2 C4 H4C 109.5 . .
H4A C4 H4C 109.5 . .
H4B C4 H4C 109.5 . .
C9 N7 C10 110(2) . .
C9 N7 H7A 125.5 . .
C10 N7 H7A 125.0 . .
C9 N8 C11 111(2) . .
C9 N8 C12 121(3) . .
C11 N8 C12 125(2) . .
N7 C9 N8 109(3) . .
N7 C9 H9 125.3 . .
N8 C9 H9 125.3 . .
C11 C10 N7 103(3) . .
C11 C10 H10 128.3 . .
N7 C10 H10 128.3 . .
C10 C11 N8 106(3) . .
C10 C11 H11 127.2 . .
N8 C11 H11 127.2 . .
N8 C12 H12A 109.5 . .
N8 C12 H12B 109.5 . .
H12A C12 H12B 109.5 . .
N8 C12 H12C 109.5 . .
H12A C12 H12C 109.5 . .
H12B C12 H12C 109.5 . .
C17 N3 C18 110(3) . .
C17 N4 C19 100(3) . .
C17 N4 C20 131(3) . .
C19 N4 C20 130(3) . .
N3 C17 N4 116(3) . .
N3 C17 H17 122.1 . .
N4 C17 H17 122.1 . .
N3 C18 C19 102(3) . .
N3 C18 H18 128.9 . .
C19 C18 H18 128.9 . .
C18 C19 N4 112(3) . .
C18 C19 H19 123.8 . .
N4 C19 H19 123.8 . .
N4 C20 H20A 109.5 . .
N4 C20 H20B 109.5 . .
H20A C20 H20B 109.5 . .
N4 C20 H20C 109.5 . .
H20A C20 H20C 109.5 . .
H20B C20 H20C 109.5 . .
C14 N5 C13 110(3) . .
C15 N6 C13 106(2) . .
C15 N6 C16 127(2) . .
C13 N6 C16 126(2) . .
N5 C13 N6 108(3) . .
N5 C13 H13 126.1 . .
N6 C13 H13 126.1 . .
N5 C14 C15 106(3) . .
N5 C14 H14 127.2 . .
C15 C14 H14 127.2 . .
N6 C15 C14 110(3) . .
N6 C15 H15 124.8 . .
C14 C15 H15 124.8 . .
N6 C16 H16A 109.5 . .
N6 C16 H16B 109.5 . .
H16A C16 H16B 109.5 . .
N6 C16 H16C 109.5 . .
H16A C16 H16C 109.5 . .
H16B C16 H16C 109.5 . .
C5 N9 C7 111(2) . .
C5 N9 C8 123(2) . .
C7 N9 C8 126(3) . .
C6 N10 C5 103(2) . .
C6 N10 H10A 128.3 . .
C5 N10 H10A 128.3 . .
N9 C5 N10 111(2) . .
N9 C5 H5 124.5 . .
N10 C5 H5 124.5 . .
N10 C6 C7 108(2) . .
N10 C6 H6 125.9 . .
C7 C6 H6 125.9 . .
N9 C7 C6 107(2) . .
N9 C7 H7 126.7 . .
C6 C7 H7 126.7 . .
N9 C8 H8A 109.5 . .
N9 C8 H8B 109.5 . .
H8A C8 H8B 109.5 . .
N9 C8 H8C 109.5 . .
H8A C8 H8C 109.5 . .
H8B C8 H8C 109.5 . .

loop_
_geom_bond_atom_site_label_1
_geom_bond_atom_site_label_2
_geom_bond_distance
_geom_bond_site_symmetry_2
Mo1 O2 1.708(16) .
Mo1 O4 1.713(18) .
Mo1 O1 1.923(14) .
Mo1 O12 1.944(14) .
Mo1 O3 2.273(14) .
Mo1 O9 2.363(15) .
Mo2 O8 1.708(15) .
Mo2 O10 1.718(18) .
Mo2 O12 1.939(14) .
Mo2 O13 1.970(15) .
Mo2 O3 2.270(14) .
Mo2 O6 2.293(14) .
Mo3 O11 1.722(16) .
Mo3 O7 1.727(18) .
Mo3 O13 1.912(15) 3_665
Mo3 O1 2.130(14) .
Mo3 O6 2.266(15) 3_665
Mo3 N1 2.27(2) .
Mo4 O5 1.678(15) .
Mo4 O9 1.751(14) 3_665
Mo4 O6 1.869(14) 3_665
Mo4 O3 1.929(14) .
Mo4 O1 2.176(14) .
Mo4 O3 2.391(13) 3_665
O3 Mo4 2.391(13) 3_665
O6 Mo4 1.869(14) 3_665
O6 Mo3 2.266(14) 3_665
O9 Mo4 1.751(14) 3_665
O13 Mo3 1.912(15) 3_665
N1 C1 1.30(3) .
N1 C2 1.40(3) .
N2 C3 1.30(3) .
N2 C1 1.39(3) .
N2 C4 1.48(3) .
C1 H1 0.9300 .
C2 C3 1.31(3) .
C2 H2 0.9300 .
C3 H3 0.9300 .
C4 H4A 0.9600 .
C4 H4B 0.9600 .
C4 H4C 0.9600 .
N7 C9 1.28(4) .
N7 C10 1.51(4) .
N7 H7A 0.8601 .
N8 C9 1.35(4) .
N8 C11 1.40(4) .
N8 C12 1.55(4) .
C9 H9 0.9300 .
C10 C11 1.41(4) .
C10 H10 0.9300 .
C11 H11 0.9300 .
C12 H12A 0.9600 .
C12 H12B 0.9600 .
C12 H12C 0.9600 .
N3 C17 1.24(4) .
N3 C18 1.36(4) .
N4 C17 1.33(4) .
N4 C19 1.38(4) .
N4 C20 1.43(4) .
C17 H17 0.9300 .
C18 C19 1.37(5) .
C18 H18 0.9300 .
C19 H19 0.9300 .
C20 H20A 0.9600 .
C20 H20B 0.9600 .
C20 H20C 0.9600 .
N5 C14 1.34(4) .
N5 C13 1.32(4) .
N6 C15 1.33(4) .
N6 C13 1.34(3) .
N6 C16 1.47(3) .
C13 H13 0.9300 .
C14 C15 1.33(4) .
C14 H14 0.9300 .
C15 H15 0.9300 .
C16 H16A 0.9600 .
C16 H16B 0.9600 .
C16 H16C 0.9600 .
N9 C5 1.29(3) .
N9 C7 1.32(4) .
N9 C8 1.51(4) .
N10 C6 1.38(3) .
N10 C5 1.41(4) .
N10 H10A 0.8600 .
C5 H5 0.9300 .
C6 C7 1.42(4) .
C6 H6 0.9300 .
C7 H7 0.9300 .
C8 H8A 0.9600 .
C8 H8B 0.9600 .
C8 H8C 0.9600 .
